data_1555564
loop_
_publ_author_name
'Crossley, Steven W. M.'
'Martinez, Ruben M.'
'Guevara-Zuluaga, Sebasti\'an'
'Shenvi, Ryan A.'

_publ_section_title
;
 Synthesis of the Privileged 8-Arylmenthol Class by Radical Arylation of
 Isopulegol.
;
_journal_issue 11
_journal_name_full 'Organic letters'
_journal_page_first 2620
_journal_page_last 2623
_journal_paper_doi 10.1021/acs.orglett.6b01047
_journal_volume 18
_journal_year 2016
_chemical_absolute_configuration ad
_chemical_formula_moiety 'C16 H24 N2 O3 S'
_chemical_formula_sum 'C16 H24 N2 O3 S'
_chemical_formula_weight 324.43
_space_group_crystal_system orthorhombic
_space_group_IT_number 19
_space_group_name_Hall 'P 2ac 2ab'
_space_group_name_H-M_alt 'P 21 21 21'
_atom_sites_solution_hydrogens mixed
_atom_sites_solution_primary direct
_atom_sites_solution_secondary difmap
_audit_creation_date 2015-07-29
_audit_creation_method
;
Olex2 1.2-beta
(compiled 2015.01.26 svn.r3150 for OlexSys, GUI svn.r4998)
;
_cell_angle_alpha 90
_cell_angle_beta 90
_cell_angle_gamma 90
_cell_formula_units_Z 4
_cell_length_a 8.6938(12)
_cell_length_b 9.8115(11)
_cell_length_c 18.943(2)
_cell_measurement_reflns_used 2175
_cell_measurement_temperature 100.0
_cell_measurement_theta_max 23.436
_cell_measurement_theta_min 2.578
_cell_volume 1615.8(3)
_computing_cell_refinement 'SAINT v8.34A (Bruker, 2013)'
_computing_data_collection 'APEX2 v2013.6-2 (Bruker, 2013)'
_computing_data_reduction 'SAINT v8.34A (Bruker, 2013)'
_computing_molecular_graphics 'Olex2 (Dolomanov et al., 2009)'
_computing_publication_material 'Olex2 (Dolomanov et al., 2009)'
_computing_structure_refinement 'ShelXL (Sheldrick, 2008)'
_computing_structure_solution 'ShelXT (Sheldrick, 2015)'
_diffrn_ambient_temperature 100.0
_diffrn_detector 'Bruker APEX-II CCD'
_diffrn_detector_area_resol_mean 7.9
_diffrn_detector_type 'CCD Area Detector'
_diffrn_measured_fraction_theta_full 0.999
_diffrn_measured_fraction_theta_max 0.998
_diffrn_measurement_device 'Kappa Four-Circle Diffractometer'
_diffrn_measurement_device_type 'Bruker APEX II Ultra'
_diffrn_measurement_method '\w and \f scans'
_diffrn_radiation_monochromator 'Double Bounce Multilayer Mirrors'
_diffrn_radiation_probe x-ray
_diffrn_radiation_type MoK\a
_diffrn_radiation_wavelength 0.71073
_diffrn_reflns_av_R_equivalents 0.0685
_diffrn_reflns_av_unetI/netI 0.0819
_diffrn_reflns_Laue_measured_fraction_full 0.999
_diffrn_reflns_Laue_measured_fraction_max 0.998
_diffrn_reflns_limit_h_max 9
_diffrn_reflns_limit_h_min -10
_diffrn_reflns_limit_k_max 11
_diffrn_reflns_limit_k_min -11
_diffrn_reflns_limit_l_max 17
_diffrn_reflns_limit_l_min -22
_diffrn_reflns_number 7816
_diffrn_reflns_point_group_measured_fraction_full 0.985
_diffrn_reflns_point_group_measured_fraction_max 0.981
_diffrn_reflns_theta_full 25.000
_diffrn_reflns_theta_max 25.391
_diffrn_reflns_theta_min 2.338
_diffrn_source 'Micro Focus Rotating Anode'
_diffrn_source_type 'Bruker TXS'
_diffrn_standards_number 0
_exptl_absorpt_coefficient_mu 0.215
_exptl_absorpt_correction_T_max 0.0874
_exptl_absorpt_correction_T_min 0.0655
_exptl_absorpt_correction_type multi-scan
_exptl_absorpt_process_details
;
SADABS-2014/4 (Bruker,2014/4) was used for absorption correction.
wR2(int) was 0.1182 before and 0.0805 after correction.
The Ratio of minimum to maximum transmission is 0.7494.
The \l/2 correction factor is 0.00150.
;
_exptl_crystal_colour Colorless
_exptl_crystal_colour_primary Colorless
_exptl_crystal_density_diffrn 1.334
_exptl_crystal_description Block
_exptl_crystal_F_000 696
_exptl_crystal_size_max 0.253
_exptl_crystal_size_mid 0.209
_exptl_crystal_size_min 0.185
_refine_diff_density_max 0.273
_refine_diff_density_min -0.374
_refine_diff_density_rms 0.078
_refine_ls_abs_structure_details
;
 Flack x determined using 863 quotients [(I+)-(I-)]/[(I+)+(I-)]
 (Parsons, Flack and Wagner, Acta Cryst. B69 (2013) 249-259).
;
_refine_ls_abs_structure_Flack -0.05(9)
_refine_ls_extinction_method none
_refine_ls_goodness_of_fit_ref 1.033
_refine_ls_hydrogen_treatment mixed
_refine_ls_matrix_type full
_refine_ls_number_parameters 217
_refine_ls_number_reflns 2923
_refine_ls_number_restraints 4
_refine_ls_restrained_S_all 1.032
_refine_ls_R_factor_all 0.0598
_refine_ls_R_factor_gt 0.0472
_refine_ls_shift/su_max 0.000
_refine_ls_shift/su_mean 0.000
_refine_ls_structure_factor_coef Fsqd
_refine_ls_weighting_details 'w=1/[\s^2^(Fo^2^)+(0.0436P)^2^] where P=(Fo^2^+2Fc^2^)/3'
_refine_ls_weighting_scheme calc
_refine_ls_wR_factor_gt 0.1019
_refine_ls_wR_factor_ref 0.1106
_reflns_Friedel_coverage 0.697
_reflns_Friedel_fraction_full 0.966
_reflns_Friedel_fraction_max 0.958
_reflns_number_gt 2464
_reflns_number_total 2923
_reflns_threshold_expression 'I > 2\s(I)'
_cod_data_source_file ol6b01047_si_001.cif
_cod_data_source_block Shenvi47
_cod_depositor_comments
;
The following automatic conversions were performed:

data item '_diffrn_radiation_probe' value 'X-ray' was changed to
'x-ray' in accordance with the
/home/saulius/struct/COD-crude-data/automatic-downloads/DataCite-retrospective/ACS/depositions/lib/dictionaries/cif_core.dic
dictionary named 'cif_core.dic' version 2.4.2 last updated on
2011-04-26.

Automatic conversion script
Id: cif_fix_values 6909 2019-04-08 15:41:33Z antanas 
;
_cod_database_code 1555564
_shelx_space_group_comment
;
The symmetry employed for this shelxl refinement is uniquely defined
by the following loop, which should always be used as a source of
symmetry information in preference to the above space-group names.
They are only intended as comments.
;
_shelx_estimated_absorpt_t_max 0.961
_shelx_estimated_absorpt_t_min 0.948
_olex2_refinement_description
;
1. Fixed Uiso
 At 1.2 times of:
  All C(H) groups, All C(H,H) groups
 At 1.5 times of:
  All C(H,H,H) groups
2. Restrained distances
 N2-H2B = N2-H2A = N1-H1B = N1-H1A
 0.95 with sigma of 0.02
3.a Ternary CH refined with riding coordinates:
 C3(H3), C4(H4), C6(H6)
3.b Secondary CH2 refined with riding coordinates:
 C5(H5A,H5B), C7(H7A,H7B), C8(H8A,H8B)
3.c Aromatic/amide H refined with riding coordinates:
 C14(H14), C15(H15), C16(H16)
3.d X=CH2 refined with riding coordinates:
 C1(H1C,H1D)
3.e Idealised Me refined as rotating group:
 C9(H9A,H9B,H9C), C10(H10A,H10B,H10C)
;
_shelx_shelxl_version_number 2014/7
_olex2_submission_special_instructions 'No special instructions were received'

loop_
_space_group_symop_operation_xyz
'x, y, z'
'-x+1/2, -y, z+1/2'
'-x, y+1/2, -z+1/2'
'x+1/2, -y+1/2, -z'

loop_
_atom_site_label
_atom_site_type_symbol
_atom_site_fract_x
_atom_site_fract_y
_atom_site_fract_z
_atom_site_U_iso_or_equiv
_atom_site_adp_type
_atom_site_occupancy
_atom_site_site_symmetry_order
_atom_site_calc_flag
_atom_site_refinement_flags_posn
S1 S 0.51840(12) 0.47669(10) 0.59198(5) 0.0271(3) Uani 1 1 d .
O1 O 0.5166(3) 0.4128(2) 0.66794(12) 0.0257(6) Uani 1 1 d .
O2 O 0.4889(3) 0.3619(3) 0.54703(13) 0.0369(7) Uani 1 1 d .
O3 O 0.4141(3) 0.5887(3) 0.58955(14) 0.0349(7) Uani 1 1 d .
N1 N 0.8143(5) 0.3053(4) 0.56987(19) 0.0324(9) Uani 1 1 d D
H1A H 0.715(3) 0.276(4) 0.5618(18) 0.024(11) Uiso 1 1 d D
H1B H 0.881(5) 0.266(5) 0.536(2) 0.063(16) Uiso 1 1 d D
N2 N 1.1021(5) 0.4136(4) 0.55385(19) 0.0364(9) Uani 1 1 d D
H2A H 1.098(5) 0.338(3) 0.5836(19) 0.038(12) Uiso 1 1 d D
H2B H 1.200(4) 0.459(4) 0.557(3) 0.062(16) Uiso 1 1 d D
C1 C 0.1364(6) 0.3643(4) 0.7458(2) 0.0402(11) Uani 1 1 d .
H1C H 0.0319 0.3774 0.7328 0.048 Uiso 1 1 calc R
H1D H 0.1725 0.2756 0.7573 0.048 Uiso 1 1 calc R
C2 C 0.2310(5) 0.4689(4) 0.7480(2) 0.0266(9) Uani 1 1 d .
C3 C 0.3898(5) 0.4541(4) 0.77929(19) 0.0243(9) Uani 1 1 d .
H3 H 0.4067 0.3550 0.7890 0.029 Uiso 1 1 calc R
C4 C 0.5204(4) 0.5020(3) 0.73151(17) 0.0227(8) Uani 1 1 d .
H4 H 0.5027 0.5989 0.7173 0.027 Uiso 1 1 calc R
C5 C 0.6786(4) 0.4876(3) 0.76462(18) 0.0234(9) Uani 1 1 d .
H5A H 0.7567 0.5257 0.7321 0.028 Uiso 1 1 calc R
H5B H 0.7019 0.3897 0.7714 0.028 Uiso 1 1 calc R
C6 C 0.6893(5) 0.5609(4) 0.8359(2) 0.0281(9) Uani 1 1 d .
H6 H 0.6747 0.6607 0.8273 0.034 Uiso 1 1 calc R
C7 C 0.5608(5) 0.5126(4) 0.8840(2) 0.0326(10) Uani 1 1 d .
H7A H 0.5767 0.4152 0.8954 0.039 Uiso 1 1 calc R
H7B H 0.5643 0.5647 0.9287 0.039 Uiso 1 1 calc R
C8 C 0.4043(5) 0.5306(4) 0.85014(19) 0.0298(9) Uani 1 1 d .
H8A H 0.3855 0.6289 0.8421 0.036 Uiso 1 1 calc R
H8B H 0.3243 0.4968 0.8830 0.036 Uiso 1 1 calc R
C9 C 0.1772(5) 0.6105(4) 0.7301(2) 0.0302(10) Uani 1 1 d .
H9A H 0.1759 0.6664 0.7730 0.045 Uiso 1 1 calc GR
H9B H 0.0733 0.6062 0.7101 0.045 Uiso 1 1 calc GR
H9C H 0.2474 0.6512 0.6955 0.045 Uiso 1 1 calc GR
C10 C 0.8467(5) 0.5407(5) 0.8696(2) 0.0382(11) Uani 1 1 d .
H10A H 0.8677 0.4430 0.8744 0.057 Uiso 1 1 calc GR
H10B H 0.8480 0.5835 0.9164 0.057 Uiso 1 1 calc GR
H10C H 0.9258 0.5827 0.8398 0.057 Uiso 1 1 calc GR
C11 C 0.7055(5) 0.5362(4) 0.57884(18) 0.0251(9) Uani 1 1 d .
C12 C 0.8280(5) 0.4455(4) 0.57064(19) 0.0252(9) Uani 1 1 d .
C13 C 0.9776(5) 0.5022(4) 0.56404(19) 0.0282(9) Uani 1 1 d .
C14 C 0.9950(5) 0.6421(4) 0.56219(19) 0.0321(10) Uani 1 1 d .
H14 H 1.0952 0.6791 0.5567 0.039 Uiso 1 1 calc R
C15 C 0.8722(6) 0.7298(4) 0.5681(2) 0.0345(11) Uani 1 1 d .
H15 H 0.8880 0.8255 0.5655 0.041 Uiso 1 1 calc R
C16 C 0.7262(5) 0.6783(4) 0.57779(19) 0.0306(10) Uani 1 1 d .
H16 H 0.6409 0.7379 0.5837 0.037 Uiso 1 1 calc R

loop_
_atom_site_aniso_label
_atom_site_aniso_U_11
_atom_site_aniso_U_22
_atom_site_aniso_U_33
_atom_site_aniso_U_23
_atom_site_aniso_U_13
_atom_site_aniso_U_12
S1 0.0223(5) 0.0363(5) 0.0227(5) -0.0037(4) 0.0000(4) -0.0020(4)
O1 0.0260(16) 0.0270(12) 0.0241(13) -0.0045(11) 0.0040(13) -0.0012(12)
O2 0.0307(18) 0.0487(16) 0.0312(16) -0.0139(13) 0.0015(14) -0.0097(15)
O3 0.0283(17) 0.0475(16) 0.0288(16) 0.0044(14) 0.0029(14) 0.0070(14)
N1 0.028(2) 0.0327(19) 0.037(2) -0.0028(16) 0.0063(18) 0.0002(17)
N2 0.022(2) 0.050(2) 0.037(2) 0.0005(19) -0.0012(18) 0.0028(19)
C1 0.036(3) 0.034(2) 0.051(3) -0.005(2) 0.000(2) 0.000(2)
C2 0.025(2) 0.0263(18) 0.028(2) -0.0022(18) 0.0070(17) -0.0034(18)
C3 0.024(2) 0.0211(17) 0.028(2) 0.0003(16) 0.0036(17) 0.0008(16)
C4 0.026(2) 0.0233(17) 0.0187(19) -0.0033(14) 0.0025(16) 0.0024(16)
C5 0.024(2) 0.0236(18) 0.022(2) 0.0000(17) 0.0034(16) 0.0005(16)
C6 0.031(3) 0.0267(19) 0.027(2) -0.0009(17) -0.0024(19) -0.0010(17)
C7 0.040(3) 0.032(2) 0.026(2) 0.0042(18) 0.0025(18) -0.0032(19)
C8 0.032(2) 0.032(2) 0.025(2) 0.0026(18) 0.0060(18) -0.001(2)
C9 0.026(2) 0.033(2) 0.032(2) 0.0016(19) 0.0033(19) 0.0045(19)
C10 0.034(3) 0.047(3) 0.033(2) 0.002(2) -0.007(2) -0.002(2)
C11 0.024(2) 0.034(2) 0.018(2) -0.0004(17) -0.0017(16) -0.0045(18)
C12 0.026(2) 0.032(2) 0.018(2) 0.0003(16) 0.0005(16) -0.0006(17)
C13 0.022(2) 0.044(2) 0.0179(19) -0.0001(17) -0.0013(17) 0.0006(19)
C14 0.031(3) 0.042(2) 0.023(2) -0.0022(17) -0.001(2) -0.010(2)
C15 0.040(3) 0.031(2) 0.032(2) 0.0008(18) -0.002(2) -0.007(2)
C16 0.032(3) 0.037(2) 0.023(2) 0.0000(18) 0.0015(18) 0.0011(19)

loop_
_atom_type_symbol
_atom_type_description
_atom_type_scat_dispersion_real
_atom_type_scat_dispersion_imag
_atom_type_scat_source
C C 0.0033 0.0016 'International Tables Vol C Tables 4.2.6.8 and 6.1.1.4'
H H 0.0000 0.0000 'International Tables Vol C Tables 4.2.6.8 and 6.1.1.4'
N N 0.0061 0.0033 'International Tables Vol C Tables 4.2.6.8 and 6.1.1.4'
O O 0.0106 0.0060 'International Tables Vol C Tables 4.2.6.8 and 6.1.1.4'
S S 0.1246 0.1234 'International Tables Vol C Tables 4.2.6.8 and 6.1.1.4'

loop_
_geom_angle_atom_site_label_1
_geom_angle_atom_site_label_2
_geom_angle_atom_site_label_3
_geom_angle
O1 S1 C11 105.88(16)
O2 S1 O1 103.21(14)
O2 S1 C11 110.15(18)
O3 S1 O1 109.33(15)
O3 S1 O2 118.18(17)
O3 S1 C11 109.28(18)
C4 O1 S1 120.42(19)
H1A N1 H1B 109(4)
C12 N1 H1A 113(2)
C12 N1 H1B 111(3)
H2A N2 H2B 111(4)
C13 N2 H2A 112(3)
C13 N2 H2B 113(3)
H1C C1 H1D 120.0
C2 C1 H1C 120.0
C2 C1 H1D 120.0
C1 C2 C3 120.6(4)
C1 C2 C9 121.3(4)
C9 C2 C3 117.5(3)
C2 C3 H3 107.5
C2 C3 C4 114.7(3)
C2 C3 C8 111.7(3)
C4 C3 H3 107.5
C4 C3 C8 107.8(3)
C8 C3 H3 107.5
O1 C4 C3 106.4(3)
O1 C4 H4 109.8
O1 C4 C5 107.4(3)
C3 C4 H4 109.8
C5 C4 C3 113.6(3)
C5 C4 H4 109.8
C4 C5 H5A 109.2
C4 C5 H5B 109.2
C4 C5 C6 112.0(3)
H5A C5 H5B 107.9
C6 C5 H5A 109.2
C6 C5 H5B 109.2
C5 C6 H6 108.0
C7 C6 C5 109.7(3)
C7 C6 H6 108.0
C7 C6 C10 111.6(3)
C10 C6 C5 111.3(3)
C10 C6 H6 108.0
C6 C7 H7A 109.3
C6 C7 H7B 109.3
H7A C7 H7B 107.9
C8 C7 C6 111.8(3)
C8 C7 H7A 109.3
C8 C7 H7B 109.3
C3 C8 H8A 109.1
C3 C8 H8B 109.1
C7 C8 C3 112.6(3)
C7 C8 H8A 109.1
C7 C8 H8B 109.1
H8A C8 H8B 107.8
C2 C9 H9A 109.5
C2 C9 H9B 109.5
C2 C9 H9C 109.5
H9A C9 H9B 109.5
H9A C9 H9C 109.5
H9B C9 H9C 109.5
C6 C10 H10A 109.5
C6 C10 H10B 109.5
C6 C10 H10C 109.5
H10A C10 H10B 109.5
H10A C10 H10C 109.5
H10B C10 H10C 109.5
C12 C11 S1 120.9(3)
C12 C11 C16 122.2(4)
C16 C11 S1 116.9(3)
N1 C12 C11 124.8(4)
N1 C12 C13 117.9(4)
C11 C12 C13 117.3(3)
N2 C13 C12 118.5(4)
C14 C13 N2 121.9(4)
C14 C13 C12 119.4(4)
C13 C14 H14 118.8
C15 C14 C13 122.3(4)
C15 C14 H14 118.8
C14 C15 H15 120.1
C14 C15 C16 119.8(4)
C16 C15 H15 120.1
C11 C16 H16 120.6
C15 C16 C11 118.8(4)
C15 C16 H16 120.6

loop_
_geom_bond_atom_site_label_1
_geom_bond_atom_site_label_2
_geom_bond_distance
S1 O1 1.570(3)
S1 O2 1.435(3)
S1 O3 1.425(3)
S1 C11 1.746(4)
O1 C4 1.489(4)
N1 H1A 0.92(2)
N1 H1B 0.95(2)
N1 C12 1.381(5)
N2 H2A 0.93(2)
N2 H2B 0.96(2)
N2 C13 1.401(5)
C1 H1C 0.9500
C1 H1D 0.9500
C1 C2 1.316(5)
C2 C3 1.510(5)
C2 C9 1.505(5)
C3 H3 1.0000
C3 C4 1.526(5)
C3 C8 1.543(5)
C4 H4 1.0000
C4 C5 1.518(5)
C5 H5A 0.9900
C5 H5B 0.9900
C5 C6 1.532(5)
C6 H6 1.0000
C6 C7 1.518(5)
C6 C10 1.524(6)
C7 H7A 0.9900
C7 H7B 0.9900
C7 C8 1.514(6)
C8 H8A 0.9900
C8 H8B 0.9900
C9 H9A 0.9800
C9 H9B 0.9800
C9 H9C 0.9800
C10 H10A 0.9800
C10 H10B 0.9800
C10 H10C 0.9800
C11 C12 1.396(5)
C11 C16 1.406(5)
C12 C13 1.420(5)
C13 C14 1.381(5)
C14 H14 0.9500
C14 C15 1.375(6)
C15 H15 0.9500
C15 C16 1.379(6)
C16 H16 0.9500

loop_
_geom_hbond_atom_site_label_D
_geom_hbond_atom_site_label_H
_geom_hbond_atom_site_label_A
_geom_hbond_distance_DH
_geom_hbond_distance_HA
_geom_hbond_distance_DA
_geom_hbond_angle_DHA
_geom_hbond_site_symmetry_A
N1 H1A O2 0.92(2) 2.16(3) 2.916(5) 139(3) .
N1 H1B O2 0.95(2) 2.21(3) 3.146(4) 165(4) 4_556
N2 H2B O3 0.96(2) 2.34(3) 3.281(5) 167(4) 1_655
